data_2223158
loop_
_publ_author_name
'Zhang, Yuan'
'Li, Yong Hua'

_publ_section_title
;
 4-[(2-Hydroxy-1-naphthyl)(piperidin-1-yl)methyl]benzonitrile
;
_journal_coeditor_code LX2110
_journal_issue 9
_journal_name_full 'Acta Crystallographica Section E'
_journal_page_first o2257
_journal_paper_doi 10.1107/S1600536809033728
_journal_volume 65
_journal_year 2009
_chemical_formula_iupac 'C23 H22 N2 O'
_chemical_formula_moiety 'C23 H22 N2 O'
_chemical_formula_sum 'C23 H22 N2 O'
_chemical_formula_weight 342.43
_chemical_name_systematic
;
4-[(2-Hydroxy-1-naphthyl)(piperidin-1-yl)methyl]benzonitrile
;
_space_group_IT_number 14
_symmetry_cell_setting monoclinic
_symmetry_space_group_name_Hall '-P 2ybc'
_symmetry_space_group_name_H-M 'P 1 21/c 1'
_atom_sites_solution_hydrogens difmap
_atom_sites_solution_primary direct
_atom_sites_solution_secondary difmap
_audit_creation_method SHELXL-97
_cell_angle_alpha 90.00
_cell_angle_beta 101.207(2)
_cell_angle_gamma 90.00
_cell_formula_units_Z 4
_cell_length_a 6.9989(6)
_cell_length_b 15.5880(10)
_cell_length_c 17.2110(10)
_cell_measurement_reflns_used 3760
_cell_measurement_temperature 296(2)
_cell_measurement_theta_max 26.0000
_cell_measurement_theta_min 2.12
_cell_volume 1841.9(2)
_computing_cell_refinement 'CrystalClear (Rigaku, 2005)'
_computing_data_collection 'CrystalClear (Rigaku, 2005)'
_computing_data_reduction 'CrystalClear (Rigaku, 2005)'
_computing_molecular_graphics 'SHELXTL/PC (Sheldrick, 2008) and DIAMOND (Brandenburg, 1998)'
_computing_publication_material 'SHELXTL/PC (Sheldrick, 2008)'
_computing_structure_refinement 'SHELXL97 (Sheldrick, 2008)'
_computing_structure_solution 'SHELXS97 (Sheldrick, 2008)'
_diffrn_ambient_temperature 296(2)
_diffrn_measured_fraction_theta_full 0.999
_diffrn_measured_fraction_theta_max 0.999
_diffrn_measurement_device_type 'Rigaku SCXmini'
_diffrn_measurement_method CCD_Profile_fitting
_diffrn_radiation_monochromator graphite
_diffrn_radiation_source 'fine-focus sealed tube'
_diffrn_radiation_type MoK\a
_diffrn_radiation_wavelength 0.71073
_diffrn_reflns_av_R_equivalents 0.0231
_diffrn_reflns_av_sigmaI/netI 0.0301
_diffrn_reflns_limit_h_max 8
_diffrn_reflns_limit_h_min -6
_diffrn_reflns_limit_k_max 18
_diffrn_reflns_limit_k_min -19
_diffrn_reflns_limit_l_max 21
_diffrn_reflns_limit_l_min -21
_diffrn_reflns_number 10945
_diffrn_reflns_theta_full 25.00
_diffrn_reflns_theta_max 26.00
_diffrn_reflns_theta_min 2.41
_diffrn_standards_number 0
_exptl_absorpt_coefficient_mu 0.076
_exptl_absorpt_correction_T_max 0.98
_exptl_absorpt_correction_T_min 0.98
_exptl_absorpt_correction_type multi-scan
_exptl_absorpt_process_details '(CrystalClear, Rigaku, 2005)'
_exptl_crystal_colour Colorless
_exptl_crystal_density_diffrn 1.235
_exptl_crystal_density_method 'not measured'
_exptl_crystal_description Prism
_exptl_crystal_F_000 728
_exptl_crystal_size_max 0.2
_exptl_crystal_size_mid 0.1
_exptl_crystal_size_min 0.1
_refine_diff_density_max 0.145
_refine_diff_density_min -0.134
_refine_ls_extinction_method none
_refine_ls_goodness_of_fit_ref 1.046
_refine_ls_hydrogen_treatment constr
_refine_ls_matrix_type full
_refine_ls_number_parameters 227
_refine_ls_number_reflns 3245
_refine_ls_number_restraints 0
_refine_ls_restrained_S_all 1.046
_refine_ls_R_factor_all 0.0549
_refine_ls_R_factor_gt 0.0403
_refine_ls_shift/su_max_lt 0.001
_refine_ls_shift/su_mean 0.000
_refine_ls_structure_factor_coef Fsqd
_refine_ls_weighting_details 'calc w=1/[\s^2^(Fo^2^)+(0.0474P)^2^+0.2574P] where P=(Fo^2^+2Fc^2^)/3'
_refine_ls_weighting_scheme calc
_refine_ls_wR_factor_gt 0.0999
_refine_ls_wR_factor_ref 0.1083
_reflns_number_gt 2661
_reflns_number_total 3245
_reflns_threshold_expression I>2\s(I)
_cod_data_source_file lx2110.cif
_cod_data_source_block I
_cod_original_cell_volume 1841.9(3)
_cod_original_sg_symbol_H-M 'P 21/c'
_cod_database_code 2223158
_cod_database_fobs_code 2223158

loop_
_symmetry_equiv_pos_as_xyz
'x, y, z'
'-x, y+1/2, -z+1/2'
'-x, -y, -z'
'x, -y-1/2, z-1/2'

loop_
_atom_site_type_symbol
_atom_site_label
_atom_site_fract_x
_atom_site_fract_y
_atom_site_fract_z
_atom_site_U_iso_or_equiv
_atom_site_adp_type
_atom_site_calc_flag
_atom_site_refinement_flags
_atom_site_occupancy
_atom_site_disorder_assembly
_atom_site_disorder_group
C C1 0.4754(2) 0.29551(10) 0.68027(8) 0.0440(4) Uani d . 1 . .
C C2 0.3079(2) 0.33944(11) 0.68632(9) 0.0530(4) Uani d . 1 . .
C C3 0.1365(2) 0.32981(13) 0.62827(11) 0.0654(5) Uani d . 1 . .
H H3 0.0261 0.3612 0.6326 0.078 Uiso calc R 1 . .
C C4 0.1307(2) 0.27582(13) 0.56662(10) 0.0646(5) Uani d . 1 . .
H H4 0.0163 0.2705 0.5290 0.078 Uiso calc R 1 . .
C C5 0.2951(2) 0.22744(11) 0.55839(9) 0.0525(4) Uani d . 1 . .
C C6 0.2914(3) 0.16868(12) 0.49529(10) 0.0660(5) Uani d . 1 . .
H H6 0.1773 0.1627 0.4577 0.079 Uiso calc R 1 . .
C C7 0.4480(3) 0.12125(12) 0.48807(10) 0.0699(5) Uani d . 1 . .
H H7 0.4413 0.0827 0.4464 0.084 Uiso calc R 1 . .
C C8 0.6191(3) 0.13057(12) 0.54346(10) 0.0653(5) Uani d . 1 . .
H H8 0.7275 0.0980 0.5386 0.078 Uiso calc R 1 . .
C C9 0.6308(2) 0.18670(10) 0.60497(9) 0.0539(4) Uani d . 1 . .
H H9 0.7479 0.1918 0.6410 0.065 Uiso calc R 1 . .
C C10 0.4703(2) 0.23747(10) 0.61557(8) 0.0444(4) Uani d . 1 . .
C C11 0.6626(2) 0.30548(9) 0.74220(8) 0.0413(3) Uani d . 1 . .
H H11 0.7723 0.2984 0.7150 0.050 Uiso calc R 1 . .
C C12 0.6784(2) 0.23582(9) 0.80461(8) 0.0420(3) Uani d . 1 . .
C C13 0.8360(2) 0.18047(11) 0.81721(9) 0.0552(4) Uani d . 1 . .
H H13 0.9315 0.1863 0.7868 0.066 Uiso calc R 1 . .
C C14 0.8543(3) 0.11701(11) 0.87378(10) 0.0616(5) Uani d . 1 . .
H H14 0.9603 0.0799 0.8809 0.074 Uiso calc R 1 . .
C C15 0.7144(2) 0.10873(10) 0.92003(9) 0.0508(4) Uani d . 1 . .
C C16 0.5568(2) 0.16398(10) 0.90883(9) 0.0524(4) Uani d . 1 . .
H H16 0.4634 0.1593 0.9404 0.063 Uiso calc R 1 . .
C C17 0.5384(2) 0.22595(10) 0.85088(9) 0.0487(4) Uani d . 1 . .
H H17 0.4301 0.2618 0.8426 0.058 Uiso calc R 1 . .
C C18 0.7349(2) 0.04403(12) 0.98061(10) 0.0602(4) Uani d . 1 . .
C C19 0.8407(2) 0.39901(10) 0.84592(9) 0.0522(4) Uani d . 1 . .
H H19A 0.9609 0.3843 0.8290 0.063 Uiso calc R 1 . .
H H19B 0.8212 0.3579 0.8860 0.063 Uiso calc R 1 . .
C C20 0.8583(3) 0.48792(11) 0.88137(10) 0.0648(5) Uani d . 1 . .
H H20A 0.9686 0.4897 0.9253 0.078 Uiso calc R 1 . .
H H20B 0.7419 0.5010 0.9018 0.078 Uiso calc R 1 . .
C C21 0.8851(3) 0.55474(11) 0.82047(10) 0.0667(5) Uani d . 1 . .
H H21A 0.8842 0.6117 0.8431 0.080 Uiso calc R 1 . .
H H21B 1.0093 0.5463 0.8046 0.080 Uiso calc R 1 . .
C C22 0.7218(3) 0.54656(11) 0.74953(11) 0.0644(5) Uani d . 1 . .
H H22A 0.7440 0.5860 0.7086 0.077 Uiso calc R 1 . .
H H22B 0.5997 0.5621 0.7645 0.077 Uiso calc R 1 . .
C C23 0.70745(10) 0.45642(4) 0.71727(4) 0.0536(4) Uani d . 1 . .
H H23A 0.5997 0.4530 0.6724 0.064 Uiso calc R 1 . .
H H23B 0.8260 0.4425 0.6987 0.064 Uiso calc R 1 . .
O O1 0.29677(10) 0.39454(4) 0.74661(4) 0.0697(4) Uani d R 1 . .
H H1 0.4335 0.4016 0.7749 0.094(7) Uiso d R 1 . .
N N1 0.75228(10) -0.00682(4) 1.02933(4) 0.0807(5) Uani d R 1 . .
N N2 0.67754(10) 0.39314(4) 0.77784(4) 0.0440(3) Uani d R 1 . .

loop_
_atom_site_aniso_label
_atom_site_aniso_U_11
_atom_site_aniso_U_22
_atom_site_aniso_U_33
_atom_site_aniso_U_12
_atom_site_aniso_U_13
_atom_site_aniso_U_23
C1 0.0432(8) 0.0496(9) 0.0387(8) 0.0036(7) 0.0065(6) 0.0061(7)
C2 0.0494(9) 0.0591(10) 0.0518(9) 0.0081(7) 0.0131(7) 0.0037(8)
C3 0.0420(9) 0.0822(13) 0.0717(12) 0.0114(8) 0.0105(8) 0.0137(10)
C4 0.0477(10) 0.0830(13) 0.0578(10) -0.0052(9) -0.0029(8) 0.0136(10)
C5 0.0512(9) 0.0594(11) 0.0440(8) -0.0103(8) 0.0023(7) 0.0102(8)
C6 0.0754(12) 0.0720(12) 0.0439(9) -0.0245(10) -0.0050(8) 0.0024(9)
C7 0.0973(15) 0.0600(12) 0.0518(10) -0.0129(11) 0.0128(10) -0.0106(9)
C8 0.0822(13) 0.0589(11) 0.0544(10) 0.0052(9) 0.0123(9) -0.0108(9)
C9 0.0580(10) 0.0560(10) 0.0459(9) 0.0041(8) 0.0055(7) -0.0043(8)
C10 0.0487(8) 0.0459(9) 0.0378(8) -0.0035(7) 0.0062(6) 0.0065(7)
C11 0.0429(8) 0.0429(8) 0.0385(7) 0.0048(6) 0.0086(6) -0.0007(6)
C12 0.0470(8) 0.0397(8) 0.0369(7) 0.0018(6) 0.0023(6) -0.0046(6)
C13 0.0564(10) 0.0612(11) 0.0494(9) 0.0161(8) 0.0139(7) 0.0094(8)
C14 0.0642(11) 0.0632(11) 0.0571(10) 0.0230(9) 0.0108(9) 0.0128(9)
C15 0.0601(10) 0.0470(9) 0.0418(8) 0.0005(7) 0.0015(7) 0.0024(7)
C16 0.0587(10) 0.0518(10) 0.0476(9) -0.0017(8) 0.0122(7) 0.0020(7)
C17 0.0518(9) 0.0440(9) 0.0504(9) 0.0058(7) 0.0099(7) 0.0015(7)
C18 0.0642(11) 0.0609(11) 0.0526(10) 0.0036(8) 0.0042(8) 0.0089(9)
C19 0.0622(10) 0.0503(9) 0.0417(8) -0.0038(8) 0.0040(7) 0.0016(7)
C20 0.0842(13) 0.0561(11) 0.0537(10) -0.0122(9) 0.0126(9) -0.0089(8)
C21 0.0853(13) 0.0460(10) 0.0701(11) -0.0093(9) 0.0186(10) -0.0056(9)
C22 0.0784(12) 0.0445(10) 0.0725(11) 0.0058(8) 0.0204(10) 0.0086(9)
C23 0.0667(10) 0.0486(9) 0.0453(9) 0.0064(8) 0.0101(7) 0.0076(7)
O1 0.0583(8) 0.0808(9) 0.0726(8) 0.0192(6) 0.0193(6) -0.0094(7)
N1 0.0778(11) 0.0886(12) 0.0752(10) 0.0136(9) 0.0138(9) 0.0347(10)
N2 0.0529(7) 0.0407(7) 0.0382(6) 0.0048(5) 0.0081(6) 0.0009(5)

loop_
_atom_type_symbol
_atom_type_description
_atom_type_scat_dispersion_real
_atom_type_scat_dispersion_imag
_atom_type_scat_source
C C 0.0033 0.0016 'International Tables Vol C Tables 4.2.6.8 and 6.1.1.4'
H H 0.0000 0.0000 'International Tables Vol C Tables 4.2.6.8 and 6.1.1.4'
N N 0.0061 0.0033 'International Tables Vol C Tables 4.2.6.8 and 6.1.1.4'
O O 0.0106 0.0060 'International Tables Vol C Tables 4.2.6.8 and 6.1.1.4'

loop_
_geom_angle_atom_site_label_1
_geom_angle_atom_site_label_2
_geom_angle_atom_site_label_3
_geom_angle_site_symmetry_1
_geom_angle_site_symmetry_3
_geom_angle
_geom_angle_publ_flag
C2 C1 C10 . . 118.69(13) ?
C2 C1 C11 . . 121.54(13) ?
C10 C1 C11 . . 119.74(12) ?
O1 C2 C1 . . 123.11(14) ?
O1 C2 C3 . . 116.13(14) ?
C1 C2 C3 . . 120.75(15) ?
C4 C3 C2 . . 121.00(16) ?
C4 C3 H3 . . 119.5 ?
C2 C3 H3 . . 119.5 ?
C3 C4 C5 . . 120.90(16) ?
C3 C4 H4 . . 119.6 ?
C5 C4 H4 . . 119.6 ?
C4 C5 C6 . . 122.03(16) ?
C4 C5 C10 . . 118.90(15) ?
C6 C5 C10 . . 119.07(16) ?
C7 C6 C5 . . 122.08(17) ?
C7 C6 H6 . . 119.0 ?
C5 C6 H6 . . 119.0 ?
C6 C7 C8 . . 119.25(17) ?
C6 C7 H7 . . 120.4 ?
C8 C7 H7 . . 120.4 ?
C9 C8 C7 . . 121.01(18) ?
C9 C8 H8 . . 119.5 ?
C7 C8 H8 . . 119.5 ?
C8 C9 C10 . . 121.97(16) ?
C8 C9 H9 . . 119.0 ?
C10 C9 H9 . . 119.0 ?
C9 C10 C5 . . 116.63(14) ?
C9 C10 C1 . . 123.65(13) ?
C5 C10 C1 . . 119.71(14) ?
N2 C11 C12 . . 112.00(10) ?
N2 C11 C1 . . 111.23(10) ?
C12 C11 C1 . . 110.86(11) ?
N2 C11 H11 . . 107.5 ?
C12 C11 H11 . . 107.5 ?
C1 C11 H11 . . 107.5 ?
C13 C12 C17 . . 118.14(14) ?
C13 C12 C11 . . 120.24(13) ?
C17 C12 C11 . . 121.61(13) ?
C14 C13 C12 . . 121.40(15) ?
C14 C13 H13 . . 119.3 ?
C12 C13 H13 . . 119.3 ?
C13 C14 C15 . . 119.67(15) ?
C13 C14 H14 . . 120.2 ?
C15 C14 H14 . . 120.2 ?
C14 C15 C16 . . 119.78(14) ?
C14 C15 C18 . . 120.07(15) ?
C16 C15 C18 . . 120.15(15) ?
C17 C16 C15 . . 119.83(15) ?
C17 C16 H16 . . 120.1 ?
C15 C16 H16 . . 120.1 ?
C16 C17 C12 . . 121.15(14) ?
C16 C17 H17 . . 119.4 ?
C12 C17 H17 . . 119.4 ?
N1 C18 C15 . . 179.28(18) ?
N2 C19 C20 . . 111.64(13) ?
N2 C19 H19A . . 109.3 ?
C20 C19 H19A . . 109.3 ?
N2 C19 H19B . . 109.3 ?
C20 C19 H19B . . 109.3 ?
H19A C19 H19B . . 108.0 ?
C19 C20 C21 . . 111.28(14) ?
C19 C20 H20A . . 109.4 ?
C21 C20 H20A . . 109.4 ?
C19 C20 H20B . . 109.4 ?
C21 C20 H20B . . 109.4 ?
H20A C20 H20B . . 108.0 ?
C22 C21 C20 . . 109.03(15) ?
C22 C21 H21A . . 109.9 ?
C20 C21 H21A . . 109.9 ?
C22 C21 H21B . . 109.9 ?
C20 C21 H21B . . 109.9 ?
H21A C21 H21B . . 108.3 ?
C21 C22 C23 . . 111.30(13) ?
C21 C22 H22A . . 109.4 ?
C23 C22 H22A . . 109.4 ?
C21 C22 H22B . . 109.4 ?
C23 C22 H22B . . 109.4 ?
H22A C22 H22B . . 108.0 ?
N2 C23 C22 . . 111.75(7) ?
N2 C23 H23A . . 109.3 ?
C22 C23 H23A . . 109.3 ?
N2 C23 H23B . . 109.3 ?
C22 C23 H23B . . 109.3 ?
H23A C23 H23B . . 107.9 ?
C2 O1 H1 . . 104.6 ?
C19 N2 C23 . . 109.00(7) ?
C19 N2 C11 . . 111.46(9) ?
C23 N2 C11 . . 109.20(6) ?

loop_
_geom_bond_atom_site_label_1
_geom_bond_atom_site_label_2
_geom_bond_site_symmetry_2
_geom_bond_distance
_geom_bond_publ_flag
C1 C2 . 1.379(2) ?
C1 C10 . 1.430(2) ?
C1 C11 . 1.528(2) ?
C2 O1 . 1.3609(2) ?
C2 C3 . 1.412(2) ?
C3 C4 . 1.348(2) ?
C3 H3 . 0.9300 ?
C4 C5 . 1.406(2) ?
C4 H4 . 0.9300 ?
C5 C6 . 1.417(2) ?
C5 C10 . 1.424(2) ?
C6 C7 . 1.348(3) ?
C6 H6 . 0.9300 ?
C7 C8 . 1.386(3) ?
C7 H7 . 0.9300 ?
C8 C9 . 1.363(2) ?
C8 H8 . 0.9300 ?
C9 C10 . 1.415(2) ?
C9 H9 . 0.9300 ?
C11 N2 . 1.4931(2) ?
C11 C12 . 1.5163(19) ?
C11 H11 . 0.9800 ?
C12 C13 . 1.384(2) ?
C12 C17 . 1.386(2) ?
C13 C14 . 1.376(2) ?
C13 H13 . 0.9300 ?
C14 C15 . 1.383(2) ?
C14 H14 . 0.9300 ?
C15 C16 . 1.384(2) ?
C15 C18 . 1.438(2) ?
C16 C17 . 1.377(2) ?
C16 H16 . 0.9300 ?
C17 H17 . 0.9300 ?
C18 N1 . 1.1430(18) ?
C19 N2 . 1.4713(16) ?
C19 C20 . 1.510(2) ?
C19 H19A . 0.9700 ?
C19 H19B . 0.9700 ?
C20 C21 . 1.515(2) ?
C20 H20A . 0.9700 ?
C20 H20B . 0.9700 ?
C21 C22 . 1.507(2) ?
C21 H21A . 0.9700 ?
C21 H21B . 0.9700 ?
C22 C23 . 1.5069(18) ?
C22 H22A . 0.9700 ?
C22 H22B . 0.9700 ?
C23 N2 . 1.4793 ?
C23 H23A . 0.9700 ?
C23 H23B . 0.9700 ?
O1 H1 . 0.9916 ?

loop_
_geom_hbond_atom_site_label_D
_geom_hbond_atom_site_label_H
_geom_hbond_atom_site_label_A
_geom_hbond_site_symmetry_A
_geom_hbond_distance_DH
_geom_hbond_distance_HA
_geom_hbond_distance_DA
_geom_hbond_angle_DHA
O1 H1 N2 . 0.99 1.70 2.614 150.7
C14 H14 N1 3_757 0.93 2.55 3.395(2) 150.6

loop_
_geom_torsion_atom_site_label_1
_geom_torsion_atom_site_label_2
_geom_torsion_atom_site_label_3
_geom_torsion_atom_site_label_4
_geom_torsion_site_symmetry_1
_geom_torsion_site_symmetry_2
_geom_torsion_site_symmetry_3
_geom_torsion_site_symmetry_4
_geom_torsion
_geom_torsion_publ_flag
C10 C1 C2 O1 . . . . 178.47(12) ?
C11 C1 C2 O1 . . . . 0.41(2) ?
C10 C1 C2 C3 . . . . -2.3(2) ?
C11 C1 C2 C3 . . . . 179.62(14) ?
O1 C2 C3 C4 . . . . -178.99(15) ?
C1 C2 C3 C4 . . . . 1.8(3) ?
C2 C3 C4 C5 . . . . 0.0(3) ?
C3 C4 C5 C6 . . . . 178.39(16) ?
C3 C4 C5 C10 . . . . -1.2(2) ?
C4 C5 C6 C7 . . . . -178.88(17) ?
C10 C5 C6 C7 . . . . 0.7(2) ?
C5 C6 C7 C8 . . . . -0.7(3) ?
C6 C7 C8 C9 . . . . 0.1(3) ?
C7 C8 C9 C10 . . . . 0.4(3) ?
C8 C9 C10 C5 . . . . -0.3(2) ?
C8 C9 C10 C1 . . . . 178.46(15) ?
C4 C5 C10 C9 . . . . 179.41(14) ?
C6 C5 C10 C9 . . . . -0.2(2) ?
C4 C5 C10 C1 . . . . 0.6(2) ?
C6 C5 C10 C1 . . . . -179.01(14) ?
C2 C1 C10 C9 . . . . -177.59(15) ?
C11 C1 C10 C9 . . . . 0.5(2) ?
C2 C1 C10 C5 . . . . 1.2(2) ?
C11 C1 C10 C5 . . . . 179.26(13) ?
C2 C1 C11 N2 . . . . -30.85(18) ?
C10 C1 C11 N2 . . . . 151.10(12) ?
C2 C1 C11 C12 . . . . 94.46(16) ?
C10 C1 C11 C12 . . . . -83.59(16) ?
N2 C11 C12 C13 . . . . -114.13(14) ?
C1 C11 C12 C13 . . . . 121.01(15) ?
N2 C11 C12 C17 . . . . 65.30(16) ?
C1 C11 C12 C17 . . . . -59.56(17) ?
C17 C12 C13 C14 . . . . 0.2(2) ?
C11 C12 C13 C14 . . . . 179.64(15) ?
C12 C13 C14 C15 . . . . -1.0(3) ?
C13 C14 C15 C16 . . . . 0.3(3) ?
C13 C14 C15 C18 . . . . -178.43(16) ?
C14 C15 C16 C17 . . . . 1.1(2) ?
C18 C15 C16 C17 . . . . 179.81(14) ?
C15 C16 C17 C12 . . . . -1.8(2) ?
C13 C12 C17 C16 . . . . 1.2(2) ?
C11 C12 C17 C16 . . . . -178.23(13) ?
C14 C15 C18 N1 . . . . 90(16) ?
C16 C15 C18 N1 . . . . -89(16) ?
N2 C19 C20 C21 . . . . -57.87(19) ?
C19 C20 C21 C22 . . . . 54.4(2) ?
C20 C21 C22 C23 . . . . -54.38(19) ?
C21 C22 C23 N2 . . . . 57.88(14) ?
C20 C19 N2 C23 . . . . 58.52(13) ?
C20 C19 N2 C11 . . . . 179.12(12) ?
C22 C23 N2 C19 . . . . -58.58(11) ?
C22 C23 N2 C11 . . . . 179.46(11) ?
C12 C11 N2 C19 . . . . 46.39(14) ?
C1 C11 N2 C19 . . . . 171.07(11) ?
C12 C11 N2 C23 . . . . 166.88(8) ?
C1 C11 N2 C23 . . . . -68.46(10) ?
